data_4000998
loop_
_publ_author_name
'Shao, Xiangfeng'
'Yoshida, Yukihiro'
'Nakano, Yoshiaki'
'Yamochi, Hideki'
'Sakata, Masafumi'
'Maesato, Mitsuhiko'
'Otsuka, Akihiro'
'Saito, Gunzi'
'Koshihara, Shin-ya'

_publ_section_title
;
 Prediction of the Electronic Structure via Molecular Stacking Mode of
 Radical Cation Salts Based on Asymmetric Donor Molecule MeEDO-TTF
;
_journal_issue 6
_journal_name_full 'Chemistry of Materials'
_journal_page_first 1085
_journal_paper_doi 10.1021/cm803180x
_journal_volume 21
_journal_year 2009
_chemical_formula_moiety 'C45 H40 Cl8 Mn2 O10 S20'
_chemical_formula_sum 'C45 H40 Cl8 Mn2 O10 S20'
_chemical_formula_weight 1775.45
_chemical_name_common (MeEDO-TTF)5(MnCl4)2
_chemical_name_systematic
;
 (MEDO-TTF)5(MnCl4)2
;
_chemical_temperature_decomposition 465
_space_group_IT_number 1
_symmetry_cell_setting triclinic
_symmetry_space_group_name_Hall 'P 1'
_symmetry_space_group_name_H-M 'P 1'
_atom_sites_solution_hydrogens geom
_atom_sites_solution_primary direct
_atom_sites_solution_secondary difmap
_audit_creation_method SHELXL-97
_cell_angle_alpha 111.965(6)
_cell_angle_beta 99.799(7)
_cell_angle_gamma 96.161(6)
_cell_formula_units_Z 1
_cell_length_a 8.3830(8)
_cell_length_b 14.4570(14)
_cell_length_c 15.3590(19)
_cell_measurement_temperature 293(2)
_cell_volume 1671.1(3)
_computing_cell_refinement 'SHELXL-97 (Sheldrick, 1997)'
_computing_data_collection 'SHELXL-97 (Sheldrick, 1997)'
_computing_data_reduction 'SHELXL-97 (Sheldrick, 1997)'
_computing_molecular_graphics 'Ortep-3 for windows (Farrugia, 1997)'
_computing_publication_material 'Ortep-3 for windows (Farrugia, 1997)'
_computing_structure_refinement 'SHELXL-97 (Sheldrick, 1997)'
_computing_structure_solution 'SIR 2004'
_diffrn_ambient_temperature 293(2)
_diffrn_detector_area_resol_mean 12.5
_diffrn_measured_fraction_theta_full 0.917
_diffrn_measured_fraction_theta_max 0.917
_diffrn_measurement_device_type 'Mac Science DIP-2020'
_diffrn_measurement_method 'flat imaging palte'
_diffrn_radiation_monochromator graphite
_diffrn_radiation_source 'fine-focus sealed tube'
_diffrn_radiation_type MoK\a
_diffrn_radiation_wavelength 0.71073
_diffrn_reflns_av_R_equivalents 0.0000
_diffrn_reflns_av_sigmaI/netI 0.0859
_diffrn_reflns_limit_h_max 10
_diffrn_reflns_limit_h_min -10
_diffrn_reflns_limit_k_max 17
_diffrn_reflns_limit_k_min -17
_diffrn_reflns_limit_l_max 18
_diffrn_reflns_limit_l_min -18
_diffrn_reflns_number 10264
_diffrn_reflns_theta_full 26.03
_diffrn_reflns_theta_max 26.03
_diffrn_reflns_theta_min 2.60
_exptl_absorpt_coefficient_mu 1.375
_exptl_absorpt_correction_type none
_exptl_crystal_colour black
_exptl_crystal_density_diffrn 1.764
_exptl_crystal_density_meas ?
_exptl_crystal_density_method 'not measured'
_exptl_crystal_description 'elongated platelet'
_exptl_crystal_F_000 896
_exptl_crystal_size_max 0.50
_exptl_crystal_size_mid 0.20
_exptl_crystal_size_min 0.03
_refine_diff_density_max 1.211
_refine_diff_density_min -0.421
_refine_diff_density_rms 0.083
_refine_ls_abs_structure_details 'Flack H D (1983), Acta Cryst. A39, 876-881'
_refine_ls_abs_structure_Flack 0.62(4)
_refine_ls_extinction_method none
_refine_ls_goodness_of_fit_ref 1.043
_refine_ls_hydrogen_treatment mixed
_refine_ls_matrix_type full
_refine_ls_number_parameters 768
_refine_ls_number_reflns 10264
_refine_ls_number_restraints 20
_refine_ls_restrained_S_all 1.045
_refine_ls_R_factor_all 0.0756
_refine_ls_R_factor_gt 0.0562
_refine_ls_shift/su_max 0.001
_refine_ls_shift/su_mean 0.000
_refine_ls_structure_factor_coef Fsqd
_refine_ls_weighting_details 'calc w=1/[\s^2^(Fo^2^)+(0.0424P)^2^+2.7045P] where P=(Fo^2^+2Fc^2^)/3'
_refine_ls_weighting_scheme calc
_refine_ls_wR_factor_gt 0.1332
_refine_ls_wR_factor_ref 0.1453
_reflns_number_gt 8031
_reflns_number_total 10264
_reflns_threshold_expression >2sigma(I)
_cod_data_source_file cm803180x_si_001.cif
_cod_data_source_block (MeEDO-TTF)5(MnCl4)2
_cod_depositor_comments
;
The following automatic conversions were performed:

'_chemical_melting_point' tag was changed to
'_chemical_temperature_decomposition' since the value had been ' 465
(decompose)'. The value ' 465 (decompose)' was changed to '465'.

Automatic conversion script
Id: cif_fix_values 1715 2011-07-08 13:25:40Z adriana 

The following automatic conversions were performed:

'_exptl_crystal_density_meas' value 'not measured' was changed to '?'
- the value is perceived as not measured.

Automatic conversion script
Id: cif_fix_values 3008 2015-01-20 13:52:24Z robertas 
;
_cod_original_sg_symbol_H-M P1
_cod_database_code 4000998

loop_
_symmetry_equiv_pos_as_xyz
'x, y, z'

loop_
_atom_site_label
_atom_site_type_symbol
_atom_site_fract_x
_atom_site_fract_y
_atom_site_fract_z
_atom_site_U_iso_or_equiv
_atom_site_adp_type
_atom_site_occupancy
_atom_site_symmetry_multiplicity
_atom_site_calc_flag
_atom_site_refinement_flags
S1A S -0.1257(4) 0.85700(19) 0.2840(2) 0.0692(9) Uani 1 1 d .
S2A S 0.0336(3) 0.69379(17) 0.29825(17) 0.0491(6) Uani 1 1 d .
S3A S 0.0077(3) 0.98439(18) 0.51679(19) 0.0510(6) Uani 1 1 d .
S4A S 0.1907(3) 0.82317(17) 0.52119(17) 0.0416(5) Uani 1 1 d .
O1A O 0.1351(9) 1.0875(5) 0.7017(5) 0.0569(18) Uani 1 1 d .
O2A O 0.3197(9) 0.9329(5) 0.7054(5) 0.0564(18) Uani 1 1 d .
C1A C -0.0038(11) 0.8145(6) 0.3570(6) 0.044(2) Uani 1 1 d D
C2A C 0.0602(11) 0.8694(6) 0.4538(6) 0.041(2) Uani 1 1 d D
C3A C 0.1312(12) 1.0018(6) 0.6234(7) 0.050(2) Uani 1 1 d D
C4A C 0.2196(12) 0.9284(7) 0.6269(8) 0.050(2) Uani 1 1 d D
C5A C -0.1331(15) 0.7544(8) 0.1769(8) 0.072(3) Uani 1 1 d D
C6A C -0.0661(15) 0.6774(7) 0.1843(7) 0.067(3) Uani 1 1 d D
H6A H -0.0729 0.6178 0.1307 0.081 Uiso 1 1 calc .
C7A C 0.244(2) 1.0987(13) 0.7836(9) 0.127(8) Uani 1 1 d D
H7A1 H 0.1856 1.1170 0.8352 0.152 Uiso 1 1 calc .
H7A2 H 0.3292 1.1569 0.7986 0.152 Uiso 1 1 calc .
C8A C 0.329(3) 1.0151(10) 0.7896(9) 0.141(11) Uani 0.99(4) 1 d PD
H8A1 H 0.4450 1.0440 0.8190 0.169 Uiso 1 1 calc .
H8A2 H 0.2852 0.9905 0.8330 0.169 Uiso 1 1 calc .
C9A C -0.221(2) 0.7570(9) 0.0834(8) 0.105(5) Uani 1 1 d .
H9A1 H -0.1670 0.7233 0.0331 0.126 Uiso 1 1 calc .
H9A2 H -0.2176 0.8262 0.0911 0.126 Uiso 1 1 calc .
H9A3 H -0.3333 0.7229 0.0668 0.126 Uiso 1 1 calc .
S1B S 0.6653(3) 0.8498(2) 0.55778(19) 0.0539(6) Uani 1 1 d .
S2B S 0.8697(3) 0.69607(18) 0.54666(18) 0.0453(5) Uani 1 1 d .
S3B S 0.4994(3) 0.7321(2) 0.33321(18) 0.0548(7) Uani 1 1 d .
S4B S 0.6962(3) 0.57329(18) 0.32022(18) 0.0472(6) Uani 1 1 d .
O1B O 0.3413(8) 0.6263(6) 0.1522(5) 0.0590(19) Uani 1 1 d .
O2B O 0.5386(9) 0.4708(5) 0.1375(6) 0.0616(19) Uani 1 1 d .
C1B C 0.7200(10) 0.7370(7) 0.4872(7) 0.049(2) Uani 1 1 d D
C2B C 0.6458(10) 0.6855(7) 0.3905(7) 0.045(2) Uani 1 1 d D
C3B C 0.4616(12) 0.6283(7) 0.2242(7) 0.050(2) Uani 1 1 d D
C4B C 0.5560(10) 0.5571(7) 0.2166(7) 0.042(2) Uani 1 1 d D
C5B C 0.7943(11) 0.8634(7) 0.6676(7) 0.047(2) Uani 1 1 d D
C6B C 0.8865(11) 0.7929(7) 0.6597(7) 0.047(2) Uani 1 1 d D
H6B H 0.9592 0.7951 0.7137 0.056 Uiso 1 1 calc .
C7B C 0.2931(13) 0.5230(8) 0.0778(7) 0.059(3) Uani 1 1 d .
H7B1 H 0.2262 0.5245 0.0203 0.071 Uiso 1 1 calc .
H7B2 H 0.2261 0.4816 0.1002 0.071 Uiso 1 1 calc .
C8B C 0.4370(13) 0.4758(8) 0.0526(8) 0.055(3) Uani 1 1 d .
H8B1 H 0.3988 0.4079 0.0026 0.066 Uiso 1 1 calc .
H8B2 H 0.5024 0.5154 0.0278 0.066 Uiso 1 1 calc .
C9B C 0.7870(13) 0.9513(9) 0.7556(8) 0.058(3) Uani 1 1 d .
H9B1 H 0.7562 1.0052 0.7382 0.069 Uiso 1 1 calc .
H9B2 H 0.8932 0.9744 0.7994 0.069 Uiso 1 1 calc .
H9B3 H 0.7069 0.9311 0.7860 0.069 Uiso 1 1 calc .
S1C S 0.3228(3) 0.25767(18) 0.56022(19) 0.0563(7) Uani 1 1 d .
S2C S 0.1450(3) 0.42066(17) 0.55770(17) 0.0449(5) Uani 1 1 d .
S3C S 0.1496(3) 0.12831(17) 0.33448(18) 0.0481(6) Uani 1 1 d .
S4C S -0.0321(2) 0.29154(16) 0.33704(16) 0.0391(5) Uani 1 1 d .
O1C O 0.0017(9) 0.0257(5) 0.1495(5) 0.0584(18) Uani 1 1 d .
O2C O -0.1822(8) 0.1856(5) 0.1554(5) 0.0488(16) Uani 1 1 d .
C1C C 0.1822(12) 0.3012(7) 0.4958(7) 0.047(2) Uani 1 1 d D
C2C C 0.1071(11) 0.2462(6) 0.4003(6) 0.0370(19) Uani 1 1 d D
C3C C 0.0123(10) 0.1120(7) 0.2282(6) 0.040(2) Uani 1 1 d D
C4C C -0.0698(10) 0.1859(6) 0.2299(6) 0.037(2) Uani 1 1 d D
C5C C 0.3579(11) 0.3649(6) 0.6692(7) 0.050(2) Uani 1 1 d D
C6C C 0.2726(15) 0.4373(7) 0.6644(8) 0.063(3) Uani 1 1 d D
H6C H 0.2829 0.4964 0.7191 0.076 Uiso 1 1 calc .
C7C C -0.0822(14) 0.0379(9) 0.0621(8) 0.070(3) Uani 1 1 d .
H7C1 H -0.0021 0.0752 0.0427 0.084 Uiso 1 1 calc .
H7C2 H -0.1207 -0.0288 0.0102 0.084 Uiso 1 1 calc .
C8C C -0.2121(16) 0.0867(8) 0.0731(8) 0.069(3) Uani 1 1 d .
H8C1 H -0.3009 0.0423 0.0792 0.082 Uiso 1 1 calc .
H8C2 H -0.2503 0.0967 0.0146 0.082 Uiso 1 1 calc .
C9C C 0.4743(13) 0.3652(7) 0.7526(7) 0.063(3) Uani 1 1 d .
H9C1 H 0.5849 0.3771 0.7449 0.076 Uiso 1 1 calc .
H9C2 H 0.4518 0.3007 0.7569 0.076 Uiso 1 1 calc .
H9C3 H 0.4622 0.4180 0.8104 0.076 Uiso 1 1 calc .
S1D S 0.4993(3) 0.2715(2) 0.30022(19) 0.0590(7) Uani 1 1 d .
S2D S 0.2919(3) 0.4216(2) 0.31068(18) 0.0488(6) Uani 1 1 d .
S3D S 0.6713(3) 0.3886(2) 0.52225(19) 0.0565(7) Uani 1 1 d .
S4D S 0.4748(3) 0.5482(2) 0.53655(19) 0.0508(6) Uani 1 1 d .
O1D O 0.8223(8) 0.4889(5) 0.7055(5) 0.0539(17) Uani 1 1 d .
O2D O 0.6256(8) 0.6448(5) 0.7201(5) 0.0542(18) Uani 1 1 d .
C1D C 0.4480(10) 0.3825(8) 0.3701(6) 0.047(2) Uani 1 1 d D
C2D C 0.5246(11) 0.4355(8) 0.4658(6) 0.047(2) Uani 1 1 d D
C3D C 0.7035(11) 0.4883(8) 0.6334(7) 0.048(2) Uani 1 1 d D
C4D C 0.6165(11) 0.5622(7) 0.6404(8) 0.049(2) Uani 1 1 d D
C5D C 0.3655(11) 0.2549(9) 0.1948(7) 0.054(3) Uani 1 1 d D
C6D C 0.2718(12) 0.3243(8) 0.2026(7) 0.052(2) Uani 1 1 d D
H6D H 0.1952 0.3197 0.1490 0.063 Uiso 1 1 calc .
C7D C 0.8699(11) 0.5911(8) 0.7837(8) 0.052(2) Uani 1 1 d .
H7D1 H 0.9306 0.5869 0.8414 0.063 Uiso 1 1 calc .
H7D2 H 0.9418 0.6343 0.7654 0.063 Uiso 1 1 calc .
C8D C 0.7261(14) 0.6360(9) 0.8044(8) 0.063(3) Uani 1 1 d .
H8D1 H 0.7623 0.7030 0.8561 0.076 Uiso 1 1 calc .
H8D2 H 0.6582 0.5948 0.8266 0.076 Uiso 1 1 calc .
C9D C 0.3634(15) 0.1613(11) 0.1048(9) 0.074(4) Uani 1 1 d .
H9D1 H 0.3753 0.1814 0.0530 0.089 Uiso 1 1 calc .
H9D2 H 0.2609 0.1150 0.0868 0.089 Uiso 1 1 calc .
H9D3 H 0.4529 0.1287 0.1181 0.089 Uiso 1 1 calc .
S1E S 0.8672(3) 0.2181(2) 0.5909(2) 0.0578(7) Uani 1 1 d .
S2E S 0.6049(4) 0.1197(2) 0.6490(2) 0.0622(7) Uani 1 1 d .
S3E S 0.6885(3) 0.08499(18) 0.36450(17) 0.0531(5) Uani 1 1 d .
S4E S 0.4184(3) -0.01060(18) 0.42649(17) 0.0515(5) Uani 1 1 d .
O1E O 0.5455(8) -0.0250(6) 0.1932(5) 0.0543(18) Uani 1 1 d .
O2E O 0.2840(7) -0.1185(5) 0.2519(5) 0.0481(16) Uani 1 1 d .
C1E C 0.6870(12) 0.1309(7) 0.5548(6) 0.054(2) Uani 1 1 d D
C2E C 0.6077(10) 0.0758(6) 0.4596(6) 0.050(2) Uani 1 1 d D
C3E C 0.5299(10) -0.0100(6) 0.2764(7) 0.048(2) Uani 1 1 d D
C4E C 0.4151(11) -0.0496(7) 0.3032(7) 0.052(2) Uani 1 1 d D
C5E C 0.8843(11) 0.2522(7) 0.7163(6) 0.047(2) Uani 1 1 d D
C6E C 0.7721(11) 0.2043(8) 0.7394(7) 0.057(2) Uani 1 1 d D
H6E H 0.7793 0.2142 0.8034 0.068 Uiso 1 1 calc .
C7E C 0.420(2) -0.106(2) 0.1219(9) 0.192(13) Uani 1 1 d D
H7E1 H 0.4731 -0.1635 0.0944 0.230 Uiso 1 1 calc .
H7E2 H 0.3810 -0.0848 0.0706 0.230 Uiso 1 1 calc .
C8E C 0.2735(14) -0.1443(10) 0.1492(9) 0.080(4) Uani 1 1 d D
H8E1 H 0.1809 -0.1188 0.1252 0.096 Uiso 1 1 calc .
H8E2 H 0.2486 -0.2177 0.1161 0.096 Uiso 1 1 calc .
C9E C 1.0333(12) 0.3274(7) 0.7792(6) 0.059(2) Uani 1 1 d .
H9E1 H 1.0716 0.3670 0.7462 0.071 Uiso 1 1 calc .
H9E2 H 1.1178 0.2926 0.7949 0.071 Uiso 1 1 calc .
H9E3 H 1.0071 0.3713 0.8374 0.071 Uiso 1 1 calc .
Mn1 Mn 0.83516(15) 0.35258(10) 0.02386(9) 0.0434(3) Uani 1 1 d .
Mn2 Mn 0.31120(15) 0.75647(9) 0.83931(9) 0.0426(3) Uani 1 1 d .
Cl1 Cl 1.0324(4) 0.2508(2) -0.02872(19) 0.0683(8) Uani 1 1 d .
Cl2 Cl 0.8310(3) 0.47907(18) -0.03915(17) 0.0550(6) Uani 1 1 d .
Cl3 Cl 0.9367(3) 0.43849(17) 0.19425(16) 0.0504(6) Uani 1 1 d .
Cl4 Cl 0.5811(3) 0.2414(2) -0.0455(2) 0.0632(7) Uani 1 1 d .
Cl5 Cl 0.5622(3) 0.8708(2) 0.9014(2) 0.0632(7) Uani 1 1 d .
Cl6 Cl 0.1064(3) 0.8482(2) 0.8990(2) 0.0708(8) Uani 1 1 d .
Cl7 Cl 0.3296(3) 0.62874(19) 0.89982(19) 0.0587(6) Uani 1 1 d .
Cl8 Cl 0.2144(3) 0.67374(18) 0.66856(16) 0.0523(6) Uani 1 1 d .

loop_
_atom_site_aniso_label
_atom_site_aniso_U_11
_atom_site_aniso_U_22
_atom_site_aniso_U_33
_atom_site_aniso_U_23
_atom_site_aniso_U_13
_atom_site_aniso_U_12
S1A 0.093(2) 0.0397(12) 0.0555(15) 0.0111(11) -0.0194(14) 0.0189(13)
S2A 0.0564(13) 0.0358(11) 0.0427(13) 0.0064(10) 0.0003(11) 0.0104(10)
S3A 0.0579(14) 0.0367(12) 0.0509(15) 0.0103(11) 0.0061(12) 0.0147(11)
S4A 0.0384(11) 0.0371(12) 0.0419(14) 0.0094(10) 0.0039(10) 0.0087(9)
O1A 0.074(4) 0.041(4) 0.042(4) 0.000(3) 0.011(3) 0.015(3)
O2A 0.067(4) 0.053(4) 0.035(4) 0.009(3) -0.002(3) 0.008(3)
C1A 0.043(4) 0.031(4) 0.045(5) 0.011(4) -0.010(4) 0.003(4)
C2A 0.037(4) 0.032(4) 0.045(5) 0.012(4) 0.004(4) -0.005(4)
C3A 0.054(5) 0.028(4) 0.052(6) 0.000(4) 0.004(4) 0.013(4)
C4A 0.044(5) 0.040(5) 0.051(6) 0.009(4) -0.002(4) 0.006(4)
C5A 0.089(8) 0.053(6) 0.050(6) 0.016(5) -0.022(5) -0.005(5)
C6A 0.095(8) 0.047(5) 0.034(5) 0.000(4) -0.010(5) 0.006(5)
C7A 0.111(11) 0.147(14) 0.051(7) -0.035(8) -0.028(7) 0.083(10)
C8A 0.29(3) 0.056(8) 0.031(7) 0.002(6) -0.032(10) 0.030(11)
C9A 0.165(14) 0.069(7) 0.053(7) 0.010(6) -0.023(8) 0.039(9)
S1B 0.0447(12) 0.0678(16) 0.0470(15) 0.0204(12) 0.0030(11) 0.0236(12)
S2B 0.0391(12) 0.0456(12) 0.0526(15) 0.0247(11) 0.0014(10) 0.0093(10)
S3B 0.0533(14) 0.0577(15) 0.0447(14) 0.0145(12) -0.0061(11) 0.0239(12)
S4B 0.0403(12) 0.0467(13) 0.0518(14) 0.0209(11) -0.0018(10) 0.0119(10)
O1B 0.048(4) 0.065(5) 0.057(4) 0.020(4) -0.008(3) 0.025(3)
O2B 0.061(4) 0.040(4) 0.069(5) 0.014(3) -0.008(4) 0.017(3)
C1B 0.029(4) 0.051(5) 0.067(7) 0.024(5) 0.010(5) 0.003(4)
C2B 0.036(4) 0.047(5) 0.057(6) 0.027(5) 0.005(4) 0.012(4)
C3B 0.055(6) 0.048(6) 0.040(6) 0.013(4) -0.002(5) 0.015(5)
C4B 0.037(4) 0.039(5) 0.043(5) 0.010(4) 0.000(4) 0.008(4)
C5B 0.042(5) 0.062(6) 0.038(5) 0.027(4) 0.004(4) 0.002(4)
C6B 0.040(5) 0.057(6) 0.049(6) 0.026(5) 0.006(4) 0.020(4)
C7B 0.059(6) 0.058(6) 0.042(6) 0.014(5) -0.016(5) 0.000(5)
C8B 0.059(6) 0.050(6) 0.052(6) 0.015(5) 0.009(5) 0.019(5)
C9B 0.054(6) 0.083(8) 0.043(6) 0.029(6) 0.013(5) 0.025(5)
S1C 0.0668(15) 0.0356(11) 0.0499(14) 0.0104(10) -0.0139(11) 0.0098(10)
S2C 0.0493(12) 0.0363(11) 0.0394(12) 0.0089(10) -0.0012(10) 0.0098(10)
S3C 0.0531(13) 0.0345(11) 0.0477(14) 0.0094(10) 0.0007(11) 0.0146(10)
S4C 0.0364(11) 0.0333(11) 0.0376(13) 0.0057(9) 0.0011(9) 0.0086(9)
O1C 0.062(4) 0.043(4) 0.054(4) 0.004(3) 0.003(3) 0.016(3)
O2C 0.044(3) 0.037(3) 0.048(4) 0.005(3) -0.008(3) 0.012(3)
C1C 0.048(5) 0.041(5) 0.056(6) 0.024(4) 0.013(5) 0.006(4)
C2C 0.042(4) 0.034(4) 0.034(5) 0.012(4) 0.006(4) 0.010(4)
C3C 0.039(4) 0.044(5) 0.026(4) 0.007(4) 0.004(3) -0.001(4)
C4C 0.041(4) 0.028(4) 0.031(5) 0.001(4) 0.007(4) 0.000(4)
C5C 0.061(5) 0.031(4) 0.045(5) 0.010(3) -0.008(4) 0.006(4)
C6C 0.090(8) 0.045(5) 0.048(6) 0.013(4) 0.007(5) 0.020(5)
C7C 0.064(6) 0.084(8) 0.035(5) -0.001(5) -0.005(5) 0.019(6)
C8C 0.095(7) 0.037(5) 0.050(6) 0.000(4) -0.008(5) 0.019(5)
C9C 0.077(6) 0.050(5) 0.049(6) 0.013(4) -0.003(5) 0.011(5)
S1D 0.0416(13) 0.087(2) 0.0480(16) 0.0252(14) 0.0024(11) 0.0287(13)
S2D 0.0385(12) 0.0607(15) 0.0504(14) 0.0311(12) -0.0022(11) 0.0089(11)
S3D 0.0476(13) 0.0702(17) 0.0489(15) 0.0208(13) 0.0012(11) 0.0266(12)
S4D 0.0445(13) 0.0546(14) 0.0544(15) 0.0266(12) 0.0012(11) 0.0126(11)
O1D 0.053(4) 0.058(4) 0.043(4) 0.018(3) -0.005(3) 0.015(3)
O2D 0.044(3) 0.053(4) 0.052(4) 0.015(4) -0.008(3) 0.010(3)
C1D 0.037(5) 0.068(6) 0.047(6) 0.035(5) 0.007(4) 0.020(4)
C2D 0.037(4) 0.063(6) 0.037(5) 0.018(4) -0.001(4) 0.008(4)
C3D 0.036(5) 0.062(6) 0.046(6) 0.025(5) 0.001(4) 0.007(4)
C4D 0.042(5) 0.049(6) 0.054(6) 0.025(5) 0.002(4) 0.002(4)
C5D 0.032(4) 0.081(7) 0.050(6) 0.024(5) 0.005(4) 0.020(5)
C6D 0.046(5) 0.064(6) 0.045(6) 0.026(5) -0.003(5) 0.008(5)
C7D 0.039(5) 0.063(6) 0.055(7) 0.028(5) 0.002(5) 0.006(5)
C8D 0.059(6) 0.074(7) 0.038(6) 0.016(5) -0.014(5) -0.003(5)
C9D 0.072(7) 0.102(10) 0.052(7) 0.024(7) 0.021(6) 0.040(7)
S1E 0.0595(15) 0.0636(15) 0.0538(15) 0.0257(12) 0.0189(12) 0.0080(13)
S2E 0.0612(16) 0.0740(17) 0.0549(16) 0.0288(13) 0.0205(13) 0.0042(13)
S3E 0.0569(12) 0.0578(12) 0.0427(12) 0.0201(10) 0.0135(10) 0.0000(10)
S4E 0.0528(11) 0.0576(12) 0.0466(13) 0.0229(10) 0.0165(10) 0.0052(10)
O1E 0.040(3) 0.083(5) 0.051(4) 0.042(4) 0.010(3) 0.000(3)
O2E 0.032(3) 0.059(4) 0.055(4) 0.033(3) -0.001(3) -0.008(3)
C1E 0.064(6) 0.051(5) 0.038(5) 0.010(4) -0.005(4) 0.026(5)
C2E 0.052(5) 0.044(5) 0.069(6) 0.027(4) 0.036(5) 0.022(4)
C3E 0.051(5) 0.042(4) 0.045(5) 0.015(4) 0.006(4) 0.000(4)
C4E 0.057(5) 0.058(6) 0.038(5) 0.014(4) 0.010(4) 0.016(5)
C5E 0.055(5) 0.064(6) 0.026(4) 0.021(4) 0.015(4) 0.013(5)
C6E 0.041(4) 0.079(6) 0.042(5) 0.017(5) 0.008(4) 0.002(4)
C7E 0.167(17) 0.30(3) 0.020(6) 0.003(10) 0.027(8) -0.104(18)
C8E 0.079(8) 0.071(8) 0.064(8) 0.017(6) -0.008(6) -0.016(7)
C9E 0.063(5) 0.063(5) 0.038(5) 0.011(4) 0.007(4) 0.000(4)
Mn1 0.0436(7) 0.0381(7) 0.0354(7) 0.0067(6) -0.0056(6) 0.0070(6)
Mn2 0.0416(7) 0.0362(7) 0.0362(7) 0.0059(6) -0.0056(6) 0.0055(6)
Cl1 0.0755(16) 0.0750(17) 0.0417(13) 0.0076(12) 0.0003(12) 0.0413(14)
Cl2 0.0650(15) 0.0487(13) 0.0457(14) 0.0175(11) 0.0031(12) 0.0079(11)
Cl3 0.0620(14) 0.0437(12) 0.0318(12) 0.0045(9) -0.0056(10) 0.0193(11)
Cl4 0.0533(14) 0.0527(14) 0.0623(17) 0.0114(12) -0.0023(12) -0.0096(11)
Cl5 0.0564(14) 0.0546(14) 0.0577(16) 0.0112(12) -0.0014(12) -0.0101(12)
Cl6 0.0570(14) 0.0768(17) 0.0534(15) -0.0010(13) -0.0019(12) 0.0332(13)
Cl7 0.0745(16) 0.0500(13) 0.0506(15) 0.0233(11) 0.0044(13) 0.0111(12)
Cl8 0.0623(14) 0.0455(12) 0.0380(13) 0.0081(10) -0.0037(11) 0.0208(11)

loop_
_atom_type_symbol
_atom_type_description
_atom_type_scat_dispersion_real
_atom_type_scat_dispersion_imag
_atom_type_scat_source
C C 0.0033 0.0016 'International Tables Vol C Tables 4.2.6.8 and 6.1.1.4'
H H 0.0000 0.0000 'International Tables Vol C Tables 4.2.6.8 and 6.1.1.4'
O O 0.0106 0.0060 'International Tables Vol C Tables 4.2.6.8 and 6.1.1.4'
S S 0.1246 0.1234 'International Tables Vol C Tables 4.2.6.8 and 6.1.1.4'
Cl Cl 0.1484 0.1585 'International Tables Vol C Tables 4.2.6.8 and 6.1.1.4'
Mn Mn 0.3368 0.7283 'International Tables Vol C Tables 4.2.6.8 and 6.1.1.4'

loop_
_geom_angle_atom_site_label_1
_geom_angle_atom_site_label_2
_geom_angle_atom_site_label_3
_geom_angle
C1A S1A C5A 95.7(5)
C6A S2A C1A 96.3(5)
C3A S3A C2A 94.2(4)
C4A S4A C2A 94.6(4)
C3A O1A C7A 114.6(9)
C4A O2A C8A 117.2(9)
C2A C1A S1A 124.2(7)
C2A C1A S2A 121.6(7)
S1A C1A S2A 114.2(5)
C1A C2A S3A 122.5(7)
C1A C2A S4A 121.2(7)
S3A C2A S4A 116.2(5)
O1A C3A C4A 123.2(10)
O1A C3A S3A 118.1(7)
C4A C3A S3A 118.7(7)
O2A C4A C3A 124.5(9)
O2A C4A S4A 119.4(7)
C3A C4A S4A 116.0(8)
C6A C5A C9A 124.9(10)
C6A C5A S1A 116.9(8)
C9A C5A S1A 118.1(8)
C5A C6A S2A 116.5(8)
O1A C7A C8A 121.8(11)
O2A C8A C7A 117.8(10)
C1B S1B C5B 95.6(5)
C1B S2B C6B 95.1(4)
C2B S3B C3B 94.0(4)
C2B S4B C4B 94.7(4)
C3B O1B C7B 109.2(8)
C4B O2B C8B 111.4(7)
C2B C1B S2B 123.2(7)
C2B C1B S1B 121.6(7)
S2B C1B S1B 115.2(6)
C1B C2B S4B 122.2(7)
C1B C2B S3B 121.3(7)
S4B C2B S3B 116.5(5)
C4B C3B O1B 125.1(9)
C4B C3B S3B 117.9(7)
O1B C3B S3B 117.1(7)
C3B C4B O2B 124.8(9)
C3B C4B S4B 116.7(7)
O2B C4B S4B 118.2(6)
C6B C5B C9B 128.4(9)
C6B C5B S1B 114.8(8)
C9B C5B S1B 116.8(7)
C5B C6B S2B 119.2(8)
O1B C7B C8B 112.7(8)
O2B C8B C7B 110.3(9)
C1C S1C C5C 95.4(4)
C6C S2C C1C 94.2(5)
C2C S3C C3C 94.0(4)
C4C S4C C2C 95.1(4)
C3C O1C C7C 109.1(8)
C4C O2C C8C 109.9(7)
C2C C1C S2C 121.2(7)
C2C C1C S1C 122.8(7)
S2C C1C S1C 116.0(5)
C1C C2C S4C 122.0(7)
C1C C2C S3C 122.3(7)
S4C C2C S3C 115.7(5)
C4C C3C O1C 125.0(8)
C4C C3C S3C 117.8(7)
O1C C3C S3C 117.2(7)
C3C C4C O2C 125.9(8)
C3C C4C S4C 117.4(7)
O2C C4C S4C 116.8(6)
C6C C5C C9C 128.4(9)
C6C C5C S1C 114.2(7)
C9C C5C S1C 117.4(7)
C5C C6C S2C 120.1(8)
C8C C7C O1C 114.9(10)
C7C C8C O2C 116.7(10)
C1D S1D C5D 95.9(4)
C6D S2D C1D 94.5(5)
C3D S3D C2D 94.4(4)
C2D S4D C4D 94.0(4)
C3D O1D C7D 110.2(8)
C4D O2D C8D 110.2(8)
C2D C1D S1D 122.3(7)
C2D C1D S2D 123.1(7)
S1D C1D S2D 114.6(5)
C1D C2D S4D 122.6(7)
C1D C2D S3D 120.7(7)
S4D C2D S3D 116.7(5)
C4D C3D O1D 124.8(10)
C4D C3D S3D 117.7(8)
O1D C3D S3D 117.4(7)
O2D C4D C3D 125.9(9)
O2D C4D S4D 117.0(7)
C3D C4D S4D 117.1(8)
C6D C5D C9D 127.5(10)
C6D C5D S1D 115.2(8)
C9D C5D S1D 117.3(7)
C5D C6D S2D 119.8(8)
C8D C7D O1D 111.4(8)
C7D C8D O2D 113.1(9)
C1E S1E C5E 95.4(4)
C6E S2E C1E 93.7(4)
C2E S3E C3E 92.9(4)
C4E S4E C2E 91.9(4)
C3E O1E C7E 111.4(7)
C4E O2E C8E 110.0(7)
C2E C1E S1E 123.5(8)
C2E C1E S2E 121.5(8)
S1E C1E S2E 115.0(5)
C1E C2E S3E 122.2(7)
C1E C2E S4E 121.5(7)
S3E C2E S4E 116.3(5)
O1E C3E C4E 129.2(9)
O1E C3E S3E 111.9(6)
C4E C3E S3E 118.8(7)
C3E C4E O2E 129.9(9)
C3E C4E S4E 120.0(7)
O2E C4E S4E 110.0(6)
C6E C5E C9E 129.1(8)
C6E C5E S1E 116.0(8)
C9E C5E S1E 114.7(6)
C5E C6E S2E 119.6(8)
O1E C7E C8E 120.0(10)
O2E C8E C7E 117.3(9)
Cl4 Mn1 Cl2 107.14(11)
Cl4 Mn1 Cl1 104.73(11)
Cl2 Mn1 Cl1 110.95(12)
Cl4 Mn1 Cl3 122.45(12)
Cl2 Mn1 Cl3 106.85(9)
Cl1 Mn1 Cl3 104.55(9)
Cl5 Mn2 Cl7 108.17(11)
Cl5 Mn2 Cl6 107.05(11)
Cl7 Mn2 Cl6 108.72(13)
Cl5 Mn2 Cl8 118.43(12)
Cl7 Mn2 Cl8 107.47(10)
Cl6 Mn2 Cl8 106.70(10)

loop_
_geom_bond_atom_site_label_1
_geom_bond_atom_site_label_2
_geom_bond_distance
S1A C1A 1.716(9)
S1A C5A 1.740(11)
S2A C6A 1.722(10)
S2A C1A 1.730(9)
S3A C3A 1.695(11)
S3A C2A 1.730(9)
S4A C4A 1.717(10)
S4A C2A 1.733(10)
O1A C3A 1.359(11)
O1A C7A 1.366(14)
O2A C4A 1.321(12)
O2A C8A 1.373(15)
C1A C2A 1.372(11)
C3A C4A 1.370(11)
C5A C6A 1.333(13)
C5A C9A 1.513(15)
C7A C8A 1.492(5)
S1B C1B 1.746(10)
S1B C5B 1.771(9)
S2B C1B 1.713(10)
S2B C6B 1.747(10)
S3B C2B 1.729(9)
S3B C3B 1.731(10)
S4B C2B 1.722(10)
S4B C4B 1.730(9)
O1B C3B 1.352(11)
O1B C7B 1.461(12)
O2B C4B 1.349(11)
O2B C8B 1.462(13)
C1B C2B 1.380(12)
C3B C4B 1.348(11)
C5B C6B 1.327(11)
C5B C9B 1.484(14)
C7B C8B 1.487(15)
S1C C1C 1.730(10)
S1C C5C 1.756(9)
S2C C6C 1.716(11)
S2C C1C 1.724(10)
S3C C2C 1.737(9)
S3C C3C 1.749(9)
S4C C4C 1.726(8)
S4C C2C 1.729(9)
O1C C3C 1.355(10)
O1C C7C 1.487(14)
O2C C4C 1.350(11)
O2C C8C 1.473(12)
C1C C2C 1.373(11)
C3C C4C 1.327(11)
C5C C6C 1.346(12)
C5C C9C 1.470(13)
C7C C8C 1.360(15)
S1D C1D 1.712(10)
S1D C5D 1.724(10)
S2D C6D 1.693(11)
S2D C1D 1.733(8)
S3D C3D 1.727(11)
S3D C2D 1.727(10)
S4D C2D 1.727(10)
S4D C4D 1.748(10)
O1D C3D 1.354(11)
O1D C7D 1.472(13)
O2D C4D 1.336(13)
O2D C8D 1.475(13)
C1D C2D 1.374(11)
C3D C4D 1.340(11)
C5D C6D 1.323(11)
C5D C9D 1.526(16)
C7D C8D 1.455(16)
S1E C1E 1.722(11)
S1E C5E 1.776(9)
S2E C6E 1.757(10)
S2E C1E 1.757(11)
S3E C2E 1.753(9)
S3E C3E 1.758(8)
S4E C4E 1.756(9)
S4E C2E 1.778(8)
O1E C3E 1.246(11)
O1E C7E 1.437(16)
O2E C4E 1.305(11)
O2E C8E 1.463(14)
C1E C2E 1.378(10)
C3E C4E 1.272(11)
C5E C6E 1.283(11)
C5E C9E 1.478(13)
C7E C8E 1.482(5)
Mn1 Cl4 2.338(3)
Mn1 Cl2 2.368(3)
Mn1 Cl1 2.375(3)
Mn1 Cl3 2.387(2)
Mn2 Cl5 2.336(3)
Mn2 Cl7 2.365(3)
Mn2 Cl6 2.380(3)
Mn2 Cl8 2.385(3)
